data_4322786
loop_
_publ_author_name
'Jongseong Lee'
'Deborah Freedman'
'Jonathan H. Melman'
'Meggan Brewer'
'Lei Sun'
'T. J. Emge'
'F. H. Long'
'John G. Brennan'

_publ_contact_author 'John G. Brennan'
_publ_section_title
;
 Trivalent Lanthanide Chalcogenolates: Ln(SePh)3, Ln2(EPh)6, Ln4(SPh)12,
 and [Ln (EPh)3]n(E = S, Se). How Metal, Chalcogen, and Solvent Influence
 Structure
;
_journal_name_full 'Inorganic Chemistry'
_journal_page_first 2512
_journal_page_last 2519
_journal_paper_doi 10.1021/ic9716161
_journal_volume 37
_journal_year 1998
_chemical_formula_moiety '{Nd3(SeC6H5)9(OC4H8)4. 2.125(OC4H8)}n'
_chemical_formula_sum 'C78.5 H94 Nd3 O6.125 Se9'
_chemical_formula_weight 2278.90
_space_group_IT_number 15
_symmetry_cell_setting monoclinic
_symmetry_space_group_name_Hall '-C 2yc'
_symmetry_space_group_name_H-M 'C 1 2/c 1'
_atom_sites_solution_hydrogens geom
_atom_sites_solution_primary direct
_atom_sites_solution_secondary difmap
_audit_creation_method SHELXL-97
_cell_angle_alpha 90.00(9)
_cell_angle_beta 128.93(2)
_cell_angle_gamma 90.00(8)
_cell_formula_units_Z 8
_cell_length_a 34.232(9)
_cell_length_b 25.526(11)
_cell_length_c 27.358(12)
_cell_measurement_reflns_used 25
_cell_measurement_temperature 203(7)
_cell_measurement_theta_max 15.6
_cell_measurement_theta_min 13.2
_cell_volume 18596(13)
_computing_cell_refinement 'CAD4 (Enraf Nonius)'
_computing_data_collection 'CAD4 (Enraf Nonius)'
_computing_data_reduction 'CAD4 (Enraf Nonius)'
_computing_molecular_graphics 'XPMA,ZORTEP (Zsolnai, 1997)'
_computing_structure_refinement 'SHELXL-97 (Sheldrick, 1997)'
_computing_structure_solution 'SHELXS-97 (Sheldrick, 1990)'
_diffrn_ambient_temperature 203(7)
_diffrn_measured_fraction_theta_full 0.495
_diffrn_measured_fraction_theta_max 0.495
_diffrn_measurement_device_type 'CAD4 diffractometer'
_diffrn_measurement_method 'omega:theta scans'
_diffrn_radiation_monochromator graphite
_diffrn_radiation_source 'fine-focus sealed tube'
_diffrn_radiation_type MoK\a
_diffrn_radiation_wavelength 0.71073
_diffrn_reflns_av_R_equivalents 0.1150
_diffrn_reflns_av_sigmaI/netI 0.1630
_diffrn_reflns_limit_h_max 17
_diffrn_reflns_limit_h_min -29
_diffrn_reflns_limit_k_max 22
_diffrn_reflns_limit_k_min -17
_diffrn_reflns_limit_l_max 23
_diffrn_reflns_limit_l_min -20
_diffrn_reflns_number 13524
_diffrn_reflns_theta_full 18.03
_diffrn_reflns_theta_max 18.03
_diffrn_reflns_theta_min 2.01
_diffrn_standards_decay_% 5
_diffrn_standards_interval_time 3600
_diffrn_standards_number 3
_exptl_absorpt_coefficient_mu 5.216
_exptl_absorpt_correction_T_max 0.8496
_exptl_absorpt_correction_T_min 0.5263
_exptl_absorpt_correction_type 'numerical, Gaussian grid (SHELX76)'
_exptl_crystal_colour yellow
_exptl_crystal_density_diffrn 1.628
_exptl_crystal_density_method 'not measured'
_exptl_crystal_description rod
_exptl_crystal_F_000 8800
_exptl_crystal_size_max 0.52
_exptl_crystal_size_mid 0.12
_exptl_crystal_size_min 0.033
_refine_diff_density_max 1.651
_refine_diff_density_min -1.010
_refine_diff_density_rms 0.209
_refine_ls_extinction_method none
_refine_ls_goodness_of_fit_ref 1.057
_refine_ls_hydrogen_treatment mixed
_refine_ls_matrix_type full
_refine_ls_number_parameters 972
_refine_ls_number_reflns 6378
_refine_ls_number_restraints 1785
_refine_ls_restrained_S_all 0.958
_refine_ls_R_factor_all 0.1665
_refine_ls_R_factor_obs 0.0728
_refine_ls_shift/su_max 0.003
_refine_ls_shift/su_mean 0.000
_refine_ls_structure_factor_coef Fsqd
_refine_ls_weighting_details 'w=1/[\s^2^(Fo^2^)+(0.09P)^2^] where P=(Fo^2^+2Fc^2^)/3'
_refine_ls_weighting_scheme calc
_refine_ls_wR_factor_obs 0.1632
_refine_ls_wR_factor_ref 0.1863
_reflns_number_observed 3328
_reflns_number_total 6378
_reflns_threshold_expression >2sigma(I)
_cod_data_source_file ic9716161_1.cif
_cod_data_source_block ndsethf
_cod_depositor_comments
;
The following automatic conversions were performed:

'_refine_ls_weighting_scheme' value 'calc
w=1/[\s^2^(Fo^2^)+(0.09P)^2^] where P=(Fo^2^+2Fc^2^)/3' was changed
to 'calc'. New tag '_refine_ls_weighting_details' was created. The
value of the new tag was set to 'w=1/[\s^2^(Fo^2^)+(0.09P)^2^] where
P=(Fo^2^+2Fc^2^)/3'.

Automatic conversion script
Id: cif_fix_values 3143 2015-03-26 13:38:13Z robertas 
;
_cod_original_cell_volume 18596(12)
_cod_database_code 4322786

loop_
_symmetry_equiv_pos_as_xyz
'x, y, z'
'x, -y, z+1/2'
'x+1/2, y+1/2, z'
'x+1/2, -y+1/2, z+1/2'
'-x, -y, -z'
'-x, y, -z-1/2'
'-x+1/2, -y+1/2, -z'
'-x+1/2, y+1/2, -z-1/2'

loop_
_atom_site_label
_atom_site_type_symbol
_atom_site_fract_x
_atom_site_fract_y
_atom_site_fract_z
_atom_site_U_iso_or_equiv
_atom_site_adp_type
_atom_site_occupancy
_atom_site_calc_flag
_atom_site_refinement_flags
_atom_site_disorder_assembly
_atom_site_disorder_group
Nd1 Nd 0.24984(6) 0.03555(6) 0.76436(8) 0.0430(6) Uani 1 d U . .
Nd2 Nd 0.21923(6) 0.19814(6) 0.73897(8) 0.0425(6) Uani 1 d U . .
Nd3 Nd 0.28210(6) 0.36047(6) 0.75338(8) 0.0368(6) Uani 1 d U . .
Se1 Se 0.29944(11) 0.12984(11) 0.85138(14) 0.0457(9) Uani 1 d DU . .
Se2 Se 0.21321(12) 0.11146(11) 0.66126(15) 0.0506(10) Uani 1 d DU . .
Se3 Se 0.17955(11) 0.10626(11) 0.76216(16) 0.0539(10) Uani 1 d DU . .
Se4 Se 0.19335(11) 0.29437(10) 0.65887(14) 0.0428(9) Uani 1 d DU . .
Se5 Se 0.24661(11) 0.29448(11) 0.81551(15) 0.0484(9) Uani 1 d DU . .
Se6 Se 0.30980(11) 0.24296(10) 0.76047(15) 0.0466(10) Uani 1 d DU . .
Se7 Se 0.33460(10) 0.46437(11) 0.77656(14) 0.0424(9) Uani 1 d DU . .
Se8 Se 0.21042(11) 0.44482(11) 0.65017(15) 0.0535(11) Uani 1 d DU . .
Se9 Se 0.25750(11) 0.44394(11) 0.80918(15) 0.0473(10) Uani 1 d DU . .
C1 C 0.2857(11) 0.1262(10) 0.9086(11) 0.061(5) Uani 1 d DU . .
C2 C 0.2837(10) 0.0783(7) 0.9316(12) 0.065(6) Uani 1 d DU . .
H2 H 0.2879 0.0472 0.9176 0.079 Uiso 1 calc R . .
C3 C 0.2756(11) 0.0771(8) 0.9754(12) 0.074(6) Uani 1 d DU . .
H3 H 0.2745 0.0451 0.9909 0.089 Uiso 1 calc R . .
C4 C 0.2690(12) 0.1234(11) 0.9959(12) 0.087(7) Uani 1 d DU . .
H4 H 0.2623 0.1225 1.0240 0.105 Uiso 1 calc R . .
C5 C 0.2725(12) 0.1713(8) 0.9747(13) 0.085(6) Uani 1 d DU . .
H5 H 0.2709 0.2024 0.9911 0.102 Uiso 1 calc R . .
C6 C 0.2783(11) 0.1724(7) 0.9287(12) 0.075(6) Uani 1 d DU . .
H6 H 0.2773 0.2042 0.9113 0.090 Uiso 1 calc R . .
C7 C 0.2458(9) 0.1088(11) 0.6253(12) 0.063(5) Uani 1 d DU . .
C8 C 0.2253(8) 0.0799(10) 0.5709(11) 0.068(6) Uani 1 d DU . .
H8 H 0.1956 0.0614 0.5524 0.081 Uiso 1 calc R . .
C9 C 0.2489(9) 0.0786(11) 0.5441(10) 0.075(6) Uani 1 d DU . .
H9 H 0.2360 0.0578 0.5091 0.090 Uiso 1 calc R . .
C10 C 0.2917(9) 0.1083(11) 0.5699(11) 0.072(7) Uani 1 d DU . .
H10 H 0.3062 0.1095 0.5504 0.086 Uiso 1 calc R . .
C11 C 0.3130(8) 0.1363(10) 0.6248(12) 0.070(6) Uani 1 d DU . .
H11 H 0.3427 0.1547 0.6433 0.084 Uiso 1 calc R . .
C12 C 0.2900(9) 0.1368(10) 0.6522(10) 0.063(6) Uani 1 d DU . .
H12 H 0.3041 0.1560 0.6887 0.075 Uiso 1 calc R . .
C13 C 0.1098(4) 0.0938(10) 0.6983(10) 0.061(5) Uani 1 d DU . .
C14 C 0.0902(8) 0.0759(11) 0.6387(12) 0.076(6) Uani 1 d DU . .
H14 H 0.1110 0.0722 0.6279 0.092 Uiso 1 calc R . .
C15 C 0.0393(9) 0.0634(12) 0.5952(9) 0.093(7) Uani 1 d DU . .
H15 H 0.0266 0.0493 0.5564 0.111 Uiso 1 calc R . .
C16 C 0.0079(5) 0.0719(13) 0.6099(11) 0.097(7) Uani 1 d DU . .
H16 H -0.0265 0.0668 0.5795 0.117 Uiso 1 calc R . .
C17 C 0.0275(8) 0.0881(12) 0.6699(13) 0.089(7) Uani 1 d DU . .
H17 H 0.0066 0.0914 0.6806 0.107 Uiso 1 calc R . .
C18 C 0.0783(9) 0.0995(11) 0.7139(9) 0.077(6) Uani 1 d DU . .
H18 H 0.0914 0.1108 0.7538 0.092 Uiso 1 calc R . .
C19 C 0.1810(9) 0.2844(10) 0.5819(7) 0.051(5) Uani 1 d DU . .
C20 C 0.2099(9) 0.2472(10) 0.5797(8) 0.067(6) Uani 1 d DU . .
H20 H 0.2342 0.2281 0.6155 0.080 Uiso 1 calc R . .
C21 C 0.2023(10) 0.2388(10) 0.5241(11) 0.079(7) Uani 1 d DU . .
H21 H 0.2210 0.2135 0.5224 0.095 Uiso 1 calc R . .
C22 C 0.1671(10) 0.2682(11) 0.4713(8) 0.078(7) Uani 1 d DU . .
H22 H 0.1630 0.2634 0.4346 0.094 Uiso 1 calc R . .
C23 C 0.1379(9) 0.3049(10) 0.4729(8) 0.066(6) Uani 1 d DU . .
H23 H 0.1137 0.3240 0.4370 0.079 Uiso 1 calc R . .
C24 C 0.1450(8) 0.3130(8) 0.5282(10) 0.055(6) Uani 1 d DU . .
H24 H 0.1256 0.3376 0.5294 0.066 Uiso 1 calc R . .
C25 C 0.1916(8) 0.3227(11) 0.8067(13) 0.069(5) Uani 1 d DU . .
C26 C 0.1554(10) 0.3532(11) 0.7555(12) 0.083(7) Uani 1 d DU . .
H26 H 0.1580 0.3605 0.7244 0.099 Uiso 1 calc R . .
C27 C 0.1151(9) 0.3729(11) 0.7507(12) 0.095(7) Uani 1 d DU . .
H27 H 0.0916 0.3947 0.7174 0.113 Uiso 1 calc R . .
C28 C 0.1103(9) 0.3597(13) 0.7960(15) 0.109(8) Uani 1 d DU . .
H28 H 0.0857 0.3755 0.7956 0.130 Uiso 1 calc R . .
C29 C 0.1426(11) 0.3227(13) 0.8420(14) 0.109(7) Uani 1 d DU . .
H29 H 0.1357 0.3087 0.8672 0.130 Uiso 1 calc R . .
C30 C 0.1853(9) 0.3070(12) 0.8497(12) 0.096(6) Uani 1 d DU . .
H30 H 0.2093 0.2860 0.8836 0.115 Uiso 1 calc R . .
C31 C 0.3770(5) 0.2207(11) 0.8267(9) 0.061(6) Uani 1 d DU . .
C32 C 0.4068(9) 0.2110(12) 0.8094(8) 0.080(6) Uani 1 d DU . .
H32 H 0.3933 0.2141 0.7676 0.096 Uiso 1 calc R . .
C33 C 0.4566(8) 0.1965(13) 0.8543(12) 0.084(7) Uani 1 d DU . .
H33 H 0.4773 0.1931 0.8434 0.101 Uiso 1 calc R . .
C34 C 0.4757(6) 0.1872(13) 0.9160(11) 0.089(7) Uani 1 d DU . .
H34 H 0.5089 0.1764 0.9458 0.106 Uiso 1 calc R . .
C35 C 0.4454(8) 0.1938(12) 0.9327(8) 0.076(7) Uani 1 d DU . .
H35 H 0.4585 0.1888 0.9742 0.091 Uiso 1 calc R . .
C36 C 0.3953(8) 0.2081(11) 0.8874(11) 0.073(6) Uani 1 d DU . .
H36 H 0.3740 0.2092 0.8976 0.088 Uiso 1 calc R . .
C37 C 0.3657(7) 0.4732(10) 0.7397(10) 0.044(5) Uani 1 d DU . .
C38 C 0.3390(6) 0.4906(10) 0.6778(10) 0.053(6) Uani 1 d DU . .
H38 H 0.3051 0.4991 0.6540 0.064 Uiso 1 calc R . .
C39 C 0.3631(8) 0.4954(11) 0.6520(8) 0.064(6) Uani 1 d DU . .
H39 H 0.3453 0.5064 0.6107 0.076 Uiso 1 calc R . .
C40 C 0.4139(8) 0.4836(12) 0.6880(11) 0.071(7) Uani 1 d DU . .
H40 H 0.4302 0.4874 0.6709 0.085 Uiso 1 calc R . .
C41 C 0.4403(6) 0.4661(11) 0.7493(10) 0.068(6) Uani 1 d DU . .
H41 H 0.4738 0.4565 0.7726 0.081 Uiso 1 calc R . .
C42 C 0.4167(8) 0.4629(10) 0.7759(8) 0.055(6) Uani 1 d DU . .
H42 H 0.4351 0.4539 0.8180 0.066 Uiso 1 calc R . .
C43 C 0.1401(5) 0.4401(13) 0.5920(11) 0.094(7) Uani 1 d DU . .
C44 C 0.1123(9) 0.4128(12) 0.6045(9) 0.091(7) Uani 1 d DU . .
H44 H 0.1283 0.3957 0.6427 0.109 Uiso 1 calc R . .
C45 C 0.0602(8) 0.4111(13) 0.5591(13) 0.104(8) Uani 1 d DU . .
H45 H 0.0406 0.3999 0.5698 0.124 Uiso 1 calc R . .
C46 C 0.0377(6) 0.4264(16) 0.4977(12) 0.135(8) Uani 1 d DU . .
H46 H 0.0029 0.4272 0.4676 0.162 Uiso 1 calc R . .
C47 C 0.0678(10) 0.4404(15) 0.4815(9) 0.130(8) Uani 1 d DU . .
H47 H 0.0540 0.4436 0.4396 0.156 Uiso 1 calc R . .
C48 C 0.1192(9) 0.4498(14) 0.5296(14) 0.125(8) Uani 1 d DU . .
H48 H 0.1391 0.4622 0.5199 0.150 Uiso 1 calc R . .
C49 C 0.3055(7) 0.4508(11) 0.8970(5) 0.057(5) Uani 1 d DU . .
C50 C 0.3502(9) 0.4781(10) 0.9241(9) 0.060(6) Uani 1 d DU . .
H50 H 0.3575 0.4913 0.8990 0.072 Uiso 1 calc R . .
C51 C 0.3837(7) 0.4856(11) 0.9888(10) 0.075(7) Uani 1 d DU . .
H51 H 0.4137 0.5034 1.0070 0.090 Uiso 1 calc R . .
C52 C 0.3724(8) 0.4665(11) 1.0263(6) 0.074(7) Uani 1 d DU . .
H52 H 0.3955 0.4702 1.0697 0.089 Uiso 1 calc R . .
C53 C 0.3266(9) 0.4420(12) 0.9986(10) 0.080(7) Uani 1 d DU . .
H53 H 0.3177 0.4317 1.0231 0.096 Uiso 1 calc R . .
C54 C 0.2938(7) 0.4328(11) 0.9338(10) 0.069(6) Uani 1 d DU . .
H54 H 0.2641 0.4146 0.9156 0.083 Uiso 1 calc R . .
O1 O 0.3341(6) 0.0426(8) 0.7887(9) 0.078(5) Uani 1 d DU . .
C55 C 0.3812(9) 0.0603(14) 0.8480(11) 0.106(7) Uani 1 d DU . .
H55A H 0.3844 0.0463 0.8833 0.127 Uiso 1 calc R . .
H55B H 0.3820 0.0982 0.8504 0.127 Uiso 1 calc R . .
C56 C 0.4224(6) 0.0409(14) 0.8491(12) 0.117(8) Uani 1 d DU . .
H56A H 0.4484 0.0673 0.8663 0.140 Uiso 1 calc R . .
H56B H 0.4371 0.0095 0.8746 0.140 Uiso 1 calc R . .
C57 C 0.3993(9) 0.0295(14) 0.7833(14) 0.114(7) Uani 1 d DU . .
H57A H 0.4166 0.0009 0.7808 0.137 Uiso 1 calc R . .
H57B H 0.4005 0.0601 0.7632 0.137 Uiso 1 calc R . .
C58 C 0.3468(8) 0.0151(12) 0.7533(11) 0.095(6) Uani 1 d DU . .
H58A H 0.3246 0.0258 0.7096 0.114 Uiso 1 calc R . .
H58B H 0.3438 -0.0225 0.7554 0.114 Uiso 1 calc R . .
O2 O 0.1297(5) 0.2098(7) 0.6738(8) 0.067(4) Uani 1 d DU . .
C59 C 0.0972(9) 0.2083(12) 0.6050(9) 0.082(6) Uani 1 d DU . .
H59A H 0.1133 0.2259 0.5904 0.098 Uiso 1 calc R . .
H59B H 0.0903 0.1724 0.5902 0.098 Uiso 1 calc R . .
C60 C 0.0507(8) 0.2353(14) 0.5819(9) 0.105(7) Uani 1 d DU . .
H60A H 0.0219 0.2167 0.5462 0.126 Uiso 1 calc R . .
H60B H 0.0507 0.2707 0.5688 0.126 Uiso 1 calc R . .
C61 C 0.0488(7) 0.2364(14) 0.6340(13) 0.099(7) Uani 1 d DU . .
H61A H 0.0364 0.2700 0.6357 0.118 Uiso 1 calc R . .
H61B H 0.0266 0.2091 0.6287 0.118 Uiso 1 calc R . .
C62 C 0.1002(9) 0.2276(12) 0.6918(9) 0.083(6) Uani 1 d DU . .
H62A H 0.1141 0.2598 0.7157 0.100 Uiso 1 calc R . .
H62B H 0.1004 0.2014 0.7176 0.100 Uiso 1 calc R . .
O3 O 0.3086(6) 0.3566(7) 0.6883(8) 0.055(3) Uani 1 d DU . .
C63 C 0.3568(7) 0.3335(11) 0.7116(8) 0.067(6) Uani 1 d DU . .
H63A H 0.3670 0.3066 0.7425 0.081 Uiso 1 calc R . .
H63B H 0.3827 0.3601 0.7306 0.081 Uiso 1 calc R . .
C64 C 0.3479(9) 0.3108(11) 0.6557(11) 0.082(7) Uani 1 d DU . .
H64A H 0.3781 0.3131 0.6595 0.099 Uiso 1 calc R . .
H64B H 0.3384 0.2742 0.6508 0.099 Uiso 1 calc R . .
C65 C 0.3072(10) 0.3415(12) 0.6017(9) 0.084(7) Uani 1 d DU . .
H65A H 0.2840 0.3187 0.5663 0.101 Uiso 1 calc R . .
H65B H 0.3206 0.3667 0.5892 0.101 Uiso 1 calc R . .
C66 C 0.2813(8) 0.3685(11) 0.6215(9) 0.068(6) Uani 1 d DU . .
H66A H 0.2468 0.3565 0.5968 0.082 Uiso 1 calc R . .
H66B H 0.2810 0.4060 0.6156 0.082 Uiso 1 calc R . .
O4 O 0.3612(5) 0.3496(7) 0.8592(7) 0.052(3) Uani 1 d DU . .
C67 C 0.4101(8) 0.3584(11) 0.8738(9) 0.064(5) Uani 1 d DU . .
H67A H 0.4215 0.3268 0.8665 0.077 Uiso 1 calc R . .
H67B H 0.4077 0.3864 0.8481 0.077 Uiso 1 calc R . .
C68 C 0.4446(7) 0.3729(12) 0.9405(10) 0.086(7) Uani 1 d DU . .
H68A H 0.4461 0.4107 0.9452 0.103 Uiso 1 calc R . .
H68B H 0.4782 0.3600 0.9601 0.103 Uiso 1 calc R . .
C69 C 0.4243(8) 0.3484(12) 0.9693(7) 0.081(7) Uani 1 d DU . .
H69A H 0.4410 0.3154 0.9888 0.097 Uiso 1 calc R . .
H69B H 0.4292 0.3713 1.0011 0.097 Uiso 1 calc R . .
C70 C 0.3708(7) 0.3400(11) 0.9182(9) 0.056(5) Uani 1 d DU . .
H70A H 0.3615 0.3044 0.9194 0.068 Uiso 1 calc R . .
H70B H 0.3510 0.3638 0.9226 0.068 Uiso 1 calc R . .
O5 O 0.5467(17) 0.3190(17) 0.942(2) 0.145(15) Uani 0.50 d PDU . .
C71 C 0.5176(19) 0.332(3) 0.8748(18) 0.141(16) Uani 0.50 d PDU . .
H71A H 0.5125 0.3003 0.8513 0.169 Uiso 0.50 calc PR . .
H71B H 0.4850 0.3455 0.8582 0.169 Uiso 0.50 calc PR . .
C72 C 0.546(2) 0.370(3) 0.8691(17) 0.140(16) Uani 0.50 d PDU . .
H72A H 0.5258 0.4020 0.8493 0.167 Uiso 0.50 calc PR . .
H72B H 0.5540 0.3568 0.8436 0.167 Uiso 0.50 calc PR . .
C73 C 0.592(2) 0.382(2) 0.932(2) 0.137(16) Uani 0.50 d PDU . .
H73A H 0.5964 0.4200 0.9385 0.164 Uiso 0.50 calc PR . .
H73B H 0.6206 0.3673 0.9390 0.164 Uiso 0.50 calc PR . .
C74 C 0.5856(14) 0.3596(16) 0.9766(14) 0.139(16) Uani 0.50 d PDU . .
H74A H 0.5754 0.3862 0.9918 0.167 Uiso 0.50 calc PR . .
H74B H 0.6170 0.3443 1.0123 0.167 Uiso 0.50 calc PR . .
O6 O -0.0449(14) 0.3743(16) 0.5458(14) 0.20(2) Uani 0.50 d PRDU . .
C75 C -0.0797(14) 0.3361(16) 0.5400(14) 0.20(2) Uani 0.50 d PRDU . .
H75A H -0.1142 0.3462 0.5063 0.235 Uiso 0.50 calc PR . .
H75B H -0.0740 0.3016 0.5306 0.235 Uiso 0.50 calc PR . .
C76 C -0.070(3) 0.335(3) 0.600(2) 0.20(2) Uani 0.50 d PDU . .
H76A H -0.1013 0.3421 0.5933 0.235 Uiso 0.50 calc PR . .
H76B H -0.0579 0.3012 0.6196 0.235 Uiso 0.50 calc PR . .
C77 C -0.033(3) 0.376(3) 0.640(2) 0.20(2) Uani 0.50 d PDU . .
H77A H -0.0028 0.3598 0.6768 0.236 Uiso 0.50 calc PR . .
H77B H -0.0464 0.3994 0.6547 0.236 Uiso 0.50 calc PR . .
C78 C -0.023(3) 0.404(2) 0.603(2) 0.20(2) Uani 0.50 d PDU . .
H78A H 0.0130 0.4076 0.6270 0.241 Uiso 0.50 calc PR . .
H78B H -0.0375 0.4389 0.5932 0.241 Uiso 0.50 calc PR . .
O7 O 0.130(2) 0.206(2) 0.952(2) 0.164(17) Uani 0.50 d PDU . .
C79 C 0.0793(19) 0.191(3) 0.899(4) 0.162(17) Uani 0.50 d PDU . .
H79A H 0.0575 0.2214 0.8815 0.195 Uiso 0.50 calc PR . .
H79B H 0.0661 0.1657 0.9115 0.195 Uiso 0.50 calc PR . .
C80 C 0.081(2) 0.168(3) 0.851(3) 0.162(18) Uani 0.50 d PDU . .
H80A H 0.0730 0.1309 0.8463 0.195 Uiso 0.50 calc PR . .
H80B H 0.0576 0.1852 0.8113 0.195 Uiso 0.50 calc PR . .
C81 C 0.132(3) 0.175(4) 0.873(3) 0.161(17) Uani 0.50 d PDU . .
H81A H 0.1320 0.1958 0.8433 0.194 Uiso 0.50 calc PR . .
H81B H 0.1470 0.1408 0.8767 0.194 Uiso 0.50 calc PR . .
C82 C 0.1619(18) 0.201(3) 0.934(3) 0.162(17) Uani 0.50 d PDU . .
H82A H 0.1728 0.2347 0.9314 0.195 Uiso 0.50 calc PR . .
H82B H 0.1914 0.1799 0.9650 0.195 Uiso 0.50 calc PR . .
O8 O 0.5000 0.151(2) 0.7500 0.15(2) Uani 0.50 d SPDU . .
C83 C 0.5441(3) 0.184(2) 0.788(3) 0.14(2) Uani 0.50 d PDU . .
H83A H 0.5675 0.1762 0.7805 0.173 Uiso 0.50 calc PR . .
H83B H 0.5610 0.1784 0.8325 0.173 Uiso 0.50 calc PR . .
C84 C 0.5275(2) 0.239(2) 0.771(3) 0.14(2) Uani 0.50 d PDU . .
H84A H 0.5399 0.2541 0.7513 0.168 Uiso 0.50 calc PR . .
H84B H 0.5401 0.2587 0.8089 0.168 Uiso 0.50 calc PR . .
O9 O -0.069(3) 0.509(3) 0.678(3) 0.18(2) Uani 0.38 d PDU . .
C85 C -0.118(3) 0.500(4) 0.617(4) 0.17(2) Uani 0.38 d PDU . .
H85A H -0.1441 0.5155 0.6157 0.206 Uiso 0.38 calc PR . .
H85B H -0.1242 0.4631 0.6080 0.206 Uiso 0.38 calc PR . .
C86 C -0.117(3) 0.525(5) 0.569(3) 0.17(2) Uani 0.38 d PDU . .
H86A H -0.1453 0.5486 0.5433 0.206 Uiso 0.38 calc PR . .
H86B H -0.1185 0.4990 0.5423 0.206 Uiso 0.38 calc PR . .
C87 C -0.070(4) 0.555(4) 0.602(5) 0.17(2) Uani 0.38 d PDU . .
H87A H -0.0529 0.5465 0.5852 0.209 Uiso 0.38 calc PR . .
H87B H -0.0766 0.5922 0.5976 0.209 Uiso 0.38 calc PR . .
C88 C -0.038(3) 0.540(4) 0.669(4) 0.17(2) Uani 0.38 d PDU . .
H88A H -0.0097 0.5200 0.6801 0.209 Uiso 0.38 calc PR . .
H88B H -0.0262 0.5712 0.6947 0.209 Uiso 0.38 calc PR . .

loop_
_atom_site_aniso_label
_atom_site_aniso_U_11
_atom_site_aniso_U_22
_atom_site_aniso_U_33
_atom_site_aniso_U_23
_atom_site_aniso_U_13
_atom_site_aniso_U_12
Nd1 0.0438(11) 0.0089(10) 0.0683(13) 0.0045(9) 0.0313(10) 0.0009(8)
Nd2 0.0444(11) 0.0102(10) 0.0588(13) 0.0021(9) 0.0257(10) -0.0005(8)
Nd3 0.0441(11) 0.0099(10) 0.0489(12) -0.0025(9) 0.0256(9) -0.0007(8)
Se1 0.050(2) 0.0219(19) 0.054(2) -0.0008(16) 0.0278(18) -0.0026(15)
Se2 0.067(2) 0.0153(18) 0.056(2) 0.0011(16) 0.032(2) 0.0002(16)
Se3 0.049(2) 0.0183(19) 0.086(3) 0.0053(17) 0.038(2) -0.0003(15)
Se4 0.051(2) 0.0142(17) 0.052(2) -0.0017(15) 0.0264(17) 0.0006(14)
Se5 0.064(2) 0.0194(18) 0.062(2) -0.0004(16) 0.0392(19) -0.0029(15)
Se6 0.051(2) 0.0111(17) 0.070(2) -0.0012(16) 0.0346(19) 0.0033(15)
Se7 0.047(2) 0.0132(17) 0.065(2) -0.0021(16) 0.0343(18) -0.0013(15)
Se8 0.057(2) 0.0110(18) 0.061(2) 0.0024(16) 0.0216(18) 0.0017(15)
Se9 0.057(2) 0.0177(18) 0.066(2) -0.0063(17) 0.0384(19) -0.0014(16)
C1 0.066(11) 0.055(10) 0.059(8) 0.002(6) 0.037(7) 0.000(9)
C2 0.067(11) 0.070(10) 0.066(11) 0.006(8) 0.046(8) -0.008(10)
C3 0.078(12) 0.084(10) 0.077(11) 0.003(9) 0.056(9) -0.006(10)
C4 0.096(12) 0.093(12) 0.081(11) -0.002(9) 0.060(9) 0.000(10)
C5 0.102(12) 0.084(10) 0.073(11) -0.003(9) 0.057(9) 0.011(10)
C6 0.088(12) 0.072(10) 0.067(11) -0.001(8) 0.049(8) 0.010(10)
C7 0.077(10) 0.046(11) 0.062(9) -0.001(7) 0.041(8) 0.000(8)
C8 0.079(11) 0.060(12) 0.068(10) -0.007(8) 0.047(8) -0.011(9)
C9 0.081(11) 0.074(12) 0.074(11) -0.018(9) 0.051(8) -0.006(9)
C10 0.084(11) 0.073(12) 0.072(11) -0.007(9) 0.055(9) -0.006(9)
C11 0.081(11) 0.057(12) 0.074(11) -0.011(9) 0.050(8) -0.007(9)
C12 0.066(10) 0.046(11) 0.073(11) -0.012(9) 0.042(8) 0.007(9)
C13 0.054(6) 0.032(11) 0.085(10) 0.020(9) 0.038(6) 0.005(6)
C14 0.073(9) 0.042(11) 0.080(10) 0.017(10) 0.032(7) -0.002(10)
C15 0.083(10) 0.061(12) 0.097(11) 0.003(10) 0.038(7) -0.013(11)
C16 0.075(10) 0.067(12) 0.110(11) 0.008(11) 0.039(8) -0.009(11)
C17 0.061(8) 0.074(12) 0.112(12) 0.016(11) 0.045(9) -0.010(10)
C18 0.054(7) 0.063(12) 0.102(11) 0.020(10) 0.043(8) -0.003(10)
C19 0.053(11) 0.042(11) 0.055(6) -0.003(6) 0.032(7) -0.005(8)
C20 0.076(11) 0.053(12) 0.065(9) -0.013(9) 0.041(8) 0.005(8)
C21 0.089(12) 0.072(12) 0.071(10) -0.014(9) 0.047(9) 0.007(9)
C22 0.092(12) 0.074(12) 0.066(10) -0.011(9) 0.048(9) -0.001(9)
C23 0.078(11) 0.059(12) 0.059(8) -0.001(10) 0.042(9) -0.006(8)
C24 0.062(11) 0.044(11) 0.051(7) -0.002(9) 0.032(8) -0.007(8)
C25 0.070(9) 0.066(11) 0.084(11) -0.017(8) 0.054(8) -0.007(7)
C26 0.069(10) 0.072(12) 0.104(12) -0.002(9) 0.053(8) 0.004(8)
C27 0.087(11) 0.091(12) 0.113(12) -0.006(10) 0.066(9) 0.010(9)
C28 0.104(11) 0.121(13) 0.115(13) -0.010(10) 0.076(9) 0.016(10)
C29 0.105(11) 0.136(13) 0.117(12) 0.001(10) 0.085(9) 0.014(10)
C30 0.093(11) 0.114(13) 0.101(12) -0.003(10) 0.071(9) 0.007(9)
C31 0.052(6) 0.043(10) 0.082(9) -0.002(10) 0.039(7) 0.011(7)
C32 0.062(8) 0.075(12) 0.100(10) 0.005(10) 0.049(7) 0.019(10)
C33 0.062(9) 0.092(13) 0.100(11) 0.002(11) 0.051(8) 0.016(10)
C34 0.071(10) 0.087(12) 0.095(11) 0.003(11) 0.046(8) 0.004(10)
C35 0.063(10) 0.066(12) 0.082(10) 0.007(10) 0.038(7) 0.003(10)
C36 0.062(9) 0.055(11) 0.078(9) 0.001(10) 0.033(7) 0.003(10)
C37 0.053(8) 0.024(10) 0.054(9) -0.014(9) 0.033(8) -0.005(8)
C38 0.059(10) 0.043(11) 0.060(9) -0.004(9) 0.038(7) -0.003(9)
C39 0.067(10) 0.062(12) 0.065(10) 0.004(10) 0.043(8) 0.002(10)
C40 0.065(10) 0.072(12) 0.084(11) 0.009(10) 0.051(9) -0.004(10)
C41 0.058(9) 0.066(12) 0.081(11) 0.001(10) 0.045(8) 0.009(10)
C42 0.057(8) 0.042(11) 0.067(10) -0.005(10) 0.039(7) 0.003(10)
C43 0.068(7) 0.082(12) 0.100(10) 0.028(10) 0.037(7) 0.007(9)
C44 0.077(8) 0.074(13) 0.113(11) 0.002(10) 0.056(8) 0.001(10)
C45 0.088(9) 0.085(13) 0.111(12) 0.011(11) 0.049(9) -0.019(11)
C46 0.112(11) 0.129(13) 0.123(11) 0.028(11) 0.054(8) -0.023(11)
C47 0.106(11) 0.133(13) 0.107(10) 0.028(11) 0.046(7) -0.018(11)
C48 0.098(9) 0.120(13) 0.097(10) 0.027(11) 0.034(7) -0.013(11)
C49 0.061(10) 0.054(12) 0.066(7) -0.007(7) 0.045(7) 0.012(8)
C50 0.055(10) 0.056(12) 0.067(9) -0.008(9) 0.038(7) 0.009(8)
C51 0.073(10) 0.070(12) 0.072(10) -0.007(10) 0.041(7) 0.004(9)
C52 0.077(11) 0.074(12) 0.068(10) -0.011(10) 0.044(8) 0.011(9)
C53 0.085(11) 0.084(12) 0.066(8) -0.002(10) 0.045(9) 0.002(10)
C54 0.072(11) 0.071(12) 0.068(7) -0.003(10) 0.045(8) -0.001(9)
O1 0.064(6) 0.076(10) 0.093(10) -0.008(7) 0.050(6) 0.012(7)
C55 0.069(7) 0.120(13) 0.126(11) -0.027(10) 0.060(8) -0.013(10)
C56 0.079(8) 0.139(14) 0.135(12) -0.014(11) 0.068(8) -0.002(10)
C57 0.085(9) 0.141(14) 0.134(12) -0.010(11) 0.077(9) -0.006(10)
C58 0.080(9) 0.113(13) 0.116(11) -0.010(9) 0.073(8) 0.005(10)
O2 0.054(5) 0.051(8) 0.087(9) 0.018(6) 0.040(5) 0.002(5)
C59 0.058(8) 0.079(12) 0.090(9) 0.015(10) 0.038(6) -0.007(9)
C60 0.076(10) 0.106(13) 0.101(10) 0.006(11) 0.041(7) 0.015(10)
C61 0.065(8) 0.103(13) 0.115(12) 0.017(11) 0.050(8) 0.008(10)
C62 0.058(8) 0.078(12) 0.106(10) 0.004(10) 0.049(7) 0.000(10)
O3 0.065(7) 0.039(7) 0.063(7) -0.001(5) 0.041(7) 0.000(6)
C63 0.073(9) 0.064(12) 0.074(9) -0.005(9) 0.051(8) 0.005(9)
C64 0.091(11) 0.091(12) 0.076(11) -0.006(9) 0.058(9) 0.010(9)
C65 0.095(12) 0.091(12) 0.079(9) 0.002(10) 0.061(8) 0.009(10)
C66 0.083(11) 0.064(11) 0.065(8) 0.002(9) 0.049(8) 0.002(8)
O4 0.050(5) 0.037(7) 0.057(5) 0.006(5) 0.028(5) 0.005(5)
C67 0.047(7) 0.056(11) 0.078(9) 0.002(10) 0.034(7) 0.008(9)
C68 0.061(9) 0.086(12) 0.083(10) -0.004(10) 0.032(7) -0.004(9)
C69 0.063(10) 0.080(12) 0.069(8) -0.006(10) 0.027(7) -0.001(10)
C70 0.058(9) 0.048(11) 0.050(7) -0.006(9) 0.028(7) 0.011(9)
O5 0.150(18) 0.142(19) 0.136(18) 0.010(11) 0.085(13) -0.011(11)
C71 0.142(18) 0.142(19) 0.134(17) 0.008(12) 0.085(13) -0.009(11)
C72 0.140(19) 0.139(19) 0.135(17) 0.010(12) 0.084(13) -0.006(12)
C73 0.142(18) 0.137(19) 0.135(19) 0.001(12) 0.089(13) -0.006(11)
C74 0.144(19) 0.136(19) 0.135(17) 0.006(12) 0.086(13) -0.008(11)
O6 0.20(2) 0.20(2) 0.20(2) 0.001(11) 0.126(15) -0.012(12)
C75 0.20(2) 0.20(2) 0.20(2) -0.001(11) 0.126(15) -0.007(11)
C76 0.20(2) 0.20(2) 0.20(2) -0.002(12) 0.126(16) -0.006(11)
C77 0.19(2) 0.20(2) 0.20(2) 0.000(11) 0.123(16) -0.006(12)
C78 0.20(2) 0.20(2) 0.20(2) 0.000(11) 0.125(15) -0.010(11)
O7 0.164(19) 0.17(2) 0.168(19) 0.000(12) 0.108(13) 0.002(12)
C79 0.162(19) 0.17(2) 0.17(2) -0.002(12) 0.108(13) 0.000(12)
C80 0.162(19) 0.17(2) 0.166(19) 0.000(12) 0.108(13) -0.003(12)
C81 0.16(2) 0.17(2) 0.16(2) 0.000(12) 0.105(14) 0.001(13)
C82 0.160(19) 0.16(2) 0.17(2) -0.002(12) 0.105(13) 0.003(12)
O8 0.14(2) 0.15(2) 0.15(3) 0.000 0.092(17) 0.000
C83 0.14(2) 0.15(2) 0.14(2) -0.006(12) 0.087(17) 0.003(10)
C84 0.14(3) 0.15(2) 0.14(3) -0.010(15) 0.086(18) 0.003(12)
O9 0.18(3) 0.18(3) 0.18(2) -0.006(12) 0.112(17) 0.000(12)
C85 0.17(2) 0.17(3) 0.17(3) -0.006(12) 0.111(17) 0.004(12)
C86 0.17(3) 0.17(3) 0.18(2) -0.004(12) 0.110(16) 0.005(12)
C87 0.17(3) 0.17(3) 0.18(3) -0.003(12) 0.110(17) 0.002(12)
C88 0.17(2) 0.17(3) 0.18(2) -0.004(12) 0.111(17) 0.000(12)

loop_
_atom_type_symbol
_atom_type_description
_atom_type_scat_dispersion_real
_atom_type_scat_dispersion_imag
_atom_type_scat_source
C C 0.0033 0.0016 'International Tables Vol C Tables 4.2.6.8 and 6.1.1.4'
H H 0.0000 0.0000 'International Tables Vol C Tables 4.2.6.8 and 6.1.1.4'
O O 0.0106 0.0060 'International Tables Vol C Tables 4.2.6.8 and 6.1.1.4'
Se Se -0.0929 2.2259 'International Tables Vol C Tables 4.2.6.8 and 6.1.1.4'
Nd Nd -0.1943 3.0179 'International Tables Vol C Tables 4.2.6.8 and 6.1.1.4'

loop_
_geom_angle_atom_site_label_1
_geom_angle_atom_site_label_2
_geom_angle_atom_site_label_3
_geom_angle
_geom_angle_site_symmetry_1
_geom_angle_site_symmetry_3
_geom_angle_publ_flag
O1 Nd1 Se8 88.0(5) . 8_547 ?
O1 Nd1 Se2 86.2(5) . . ?
Se8 Nd1 Se2 166.98(11) 8_547 . ?
O1 Nd1 Se7 145.3(5) . 8_547 ?
Se8 Nd1 Se7 70.94(10) 8_547 8_547 ?
Se2 Nd1 Se7 108.08(11) . 8_547 ?
O1 Nd1 Se3 137.4(5) . . ?
Se8 Nd1 Se3 117.17(12) 8_547 . ?
Se2 Nd1 Se3 74.46(12) . . ?
Se7 Nd1 Se3 77.33(9) 8_547 . ?
O1 Nd1 Se9 80.4(5) . 8_547 ?
Se8 Nd1 Se9 73.80(10) 8_547 8_547 ?
Se2 Nd1 Se9 93.70(11) . 8_547 ?
Se7 Nd1 Se9 67.55(11) 8_547 8_547 ?
Se3 Nd1 Se9 137.31(11) . 8_547 ?
O1 Nd1 Se1 75.8(5) . . ?
Se8 Nd1 Se1 104.38(10) 8_547 . ?
Se2 Nd1 Se1 85.53(10) . . ?
Se7 Nd1 Se1 135.24(12) 8_547 . ?
Se3 Nd1 Se1 65.35(10) . . ?
Se9 Nd1 Se1 156.12(10) 8_547 . ?
O2 Nd2 Se3 73.5(5) . . ?
O2 Nd2 Se5 96.4(5) . . ?
Se3 Nd2 Se5 119.11(12) . . ?
O2 Nd2 Se2 94.5(5) . . ?
Se3 Nd2 Se2 74.38(11) . . ?
Se5 Nd2 Se2 164.74(11) . . ?
O2 Nd2 Se6 141.0(5) . . ?
Se3 Nd2 Se6 144.58(11) . . ?
Se5 Nd2 Se6 73.54(12) . . ?
Se2 Nd2 Se6 91.29(12) . . ?
O2 Nd2 Se4 72.9(5) . . ?
Se3 Nd2 Se4 146.01(10) . . ?
Se5 Nd2 Se4 70.03(9) . . ?
Se2 Nd2 Se4 103.17(11) . . ?
Se6 Nd2 Se4 68.20(11) . . ?
O2 Nd2 Se1 137.2(5) . . ?
Se3 Nd2 Se1 65.10(11) . . ?
Se5 Nd2 Se1 94.39(12) . . ?
Se2 Nd2 Se1 84.87(11) . . ?
Se6 Nd2 Se1 81.74(10) . . ?
Se4 Nd2 Se1 148.85(12) . . ?
O4 Nd3 O3 102.5(6) . . ?
O4 Nd3 Se4 137.0(4) . . ?
O3 Nd3 Se4 89.3(4) . . ?
O4 Nd3 Se9 86.3(4) . . ?
O3 Nd3 Se9 137.7(4) . . ?
Se4 Nd3 Se9 112.35(12) . . ?
O4 Nd3 Se7 77.4(4) . . ?
O3 Nd3 Se7 75.4(4) . . ?
Se4 Nd3 Se7 145.25(12) . . ?
Se9 Nd3 Se7 66.21(10) . . ?
O4 Nd3 Se6 75.4(4) . . ?
O3 Nd3 Se6 76.7(4) . . ?
Se4 Nd3 Se6 67.26(12) . . ?
Se9 Nd3 Se6 144.61(11) . . ?
Se7 Nd3 Se6 135.27(10) . . ?
O4 Nd3 Se5 79.3(4) . . ?
O3 Nd3 Se5 144.9(4) . . ?
Se4 Nd3 Se5 68.57(10) . . ?
Se9 Nd3 Se5 77.26(9) . . ?
Se7 Nd3 Se5 137.46(11) . . ?
Se6 Nd3 Se5 69.81(10) . . ?
O4 Nd3 Se8 143.2(4) . . ?
O3 Nd3 Se8 79.2(4) . . ?
Se4 Nd3 Se8 79.29(9) . . ?
Se9 Nd3 Se8 70.41(11) . . ?
Se7 Nd3 Se8 67.42(10) . . ?
Se6 Nd3 Se8 138.52(12) . . ?
Se5 Nd3 Se8 120.33(11) . . ?
C1 Se1 Nd1 107.5(8) . . ?
C1 Se1 Nd2 109.0(8) . . ?
Nd1 Se1 Nd2 87.56(10) . . ?
C7 Se2 Nd1 115.7(9) . . ?
C7 Se2 Nd2 126.6(8) . . ?
Nd1 Se2 Nd2 90.47(11) . . ?
C13 Se3 Nd2 114.4(8) . . ?
C13 Se3 Nd1 116.7(8) . . ?
Nd2 Se3 Nd1 90.62(11) . . ?
C19 Se4 Nd3 115.9(8) . . ?
C19 Se4 Nd2 117.2(7) . . ?
Nd3 Se4 Nd2 98.98(11) . . ?
C25 Se5 Nd2 112.3(9) . . ?
C25 Se5 Nd3 115.0(9) . . ?
Nd2 Se5 Nd3 96.94(12) . . ?
C31 Se6 Nd2 123.6(8) . . ?
C31 Se6 Nd3 118.9(9) . . ?
Nd2 Se6 Nd3 96.81(12) . . ?
C37 Se7 Nd1 117.9(7) . 8_557 ?
C37 Se7 Nd3 116.8(8) . . ?
Nd1 Se7 Nd3 98.46(10) 8_557 . ?
C43 Se8 Nd1 115.4(11) . 8_557 ?
C43 Se8 Nd3 125.3(10) . . ?
Nd1 Se8 Nd3 96.59(11) 8_557 . ?
C49 Se9 Nd1 115.0(8) . 8_557 ?
C49 Se9 Nd3 114.3(8) . . ?
Nd1 Se9 Nd3 98.24(11) 8_557 . ?
C6 C1 C2 119.6(7) . . ?
C6 C1 Se1 118.9(15) . . ?
C2 C1 Se1 121.4(15) . . ?
C3 C2 C1 120.1(8) . . ?
C4 C3 C2 120.1(8) . . ?
C3 C4 C5 120.1(8) . . ?
C4 C5 C6 119.7(8) . . ?
C1 C6 C5 120.2(8) . . ?
C8 C7 C12 119.2(7) . . ?
C8 C7 Se2 120.5(15) . . ?
C12 C7 Se2 120.3(15) . . ?
C7 C8 C9 120.4(8) . . ?
C10 C9 C8 119.8(8) . . ?
C11 C10 C9 120.0(8) . . ?
C10 C11 C12 120.1(8) . . ?
C11 C12 C7 120.4(8) . . ?
C18 C13 C14 119.7(7) . . ?
C18 C13 Se3 117.9(16) . . ?
C14 C13 Se3 122.2(16) . . ?
C13 C14 C15 119.8(8) . . ?
C16 C15 C14 120.0(8) . . ?
C15 C16 C17 120.3(8) . . ?
C18 C17 C16 119.8(8) . . ?
C17 C18 C13 120.2(8) . . ?
C24 C19 C20 119.5(7) . . ?
C24 C19 Se4 122.4(14) . . ?
C20 C19 Se4 118.1(14) . . ?
C21 C20 C19 120.1(8) . . ?
C22 C21 C20 120.1(8) . . ?
C21 C22 C23 120.2(8) . . ?
C24 C23 C22 119.8(8) . . ?
C23 C24 C19 120.3(8) . . ?
C30 C25 C26 120.3(8) . . ?
C30 C25 Se5 117.3(17) . . ?
C26 C25 Se5 122.0(17) . . ?
C25 C26 C27 120.0(8) . . ?
C28 C27 C26 119.5(8) . . ?
C27 C28 C29 119.9(8) . . ?
C28 C29 C30 119.4(9) . . ?
C25 C30 C29 119.7(8) . . ?
C32 C31 C36 119.1(8) . . ?
C32 C31 Se6 115.7(15) . . ?
C36 C31 Se6 124.8(15) . . ?
C33 C32 C31 120.2(8) . . ?
C32 C33 C34 120.0(8) . . ?
C35 C34 C33 120.0(8) . . ?
C34 C35 C36 119.8(8) . . ?
C35 C36 C31 120.1(8) . . ?
C42 C37 C38 119.9(7) . . ?
C42 C37 Se7 118.4(13) . . ?
C38 C37 Se7 121.7(14) . . ?
C39 C38 C37 119.7(8) . . ?
C38 C39 C40 120.1(8) . . ?
C41 C40 C39 120.0(8) . . ?
C40 C41 C42 120.1(8) . . ?
C37 C42 C41 120.0(8) . . ?
C44 C43 C48 119.1(10) . . ?
C44 C43 Se8 122.5(18) . . ?
C48 C43 Se8 115.1(18) . . ?
C43 C44 C45 119.3(9) . . ?
C46 C45 C44 119.5(8) . . ?
C45 C46 C47 119.5(9) . . ?
C46 C47 C48 119.1(9) . . ?
C43 C48 C47 119.5(8) . . ?
C54 C49 C50 120.1(7) . . ?
C54 C49 Se9 118.8(15) . . ?
C50 C49 Se9 120.8(15) . . ?
C51 C50 C49 119.9(8) . . ?
C50 C51 C52 120.0(8) . . ?
C53 C52 C51 119.8(8) . . ?
C52 C53 C54 119.7(8) . . ?
C49 C54 C53 120.2(8) . . ?
C55 O1 C58 107.7(8) . . ?
C55 O1 Nd1 126.4(13) . . ?
C58 O1 Nd1 123.7(12) . . ?
O1 C55 C56 107.0(8) . . ?
C57 C56 C55 105.6(10) . . ?
C56 C57 C58 105.0(10) . . ?
O1 C58 C57 105.9(9) . . ?
C62 O2 C59 108.4(7) . . ?
C62 O2 Nd2 128.5(13) . . ?
C59 O2 Nd2 122.3(13) . . ?
C60 C59 O2 106.6(8) . . ?
C59 C60 C61 106.8(9) . . ?
C62 C61 C60 106.6(9) . . ?
O2 C62 C61 107.7(8) . . ?
C63 O3 C66 106.6(8) . . ?
C63 O3 Nd3 121.9(11) . . ?
C66 O3 Nd3 131.1(12) . . ?
O3 C63 C64 105.4(9) . . ?
C65 C64 C63 106.1(9) . . ?
C64 C65 C66 107.0(8) . . ?
C65 C66 O3 107.6(8) . . ?
C70 O4 C67 107.4(8) . . ?
C70 O4 Nd3 130.2(11) . . ?
C67 O4 Nd3 122.0(11) . . ?
C68 C67 O4 105.5(9) . . ?
C67 C68 C69 106.0(9) . . ?
C70 C69 C68 106.2(8) . . ?
O4 C70 C69 108.0(8) . . ?
C71 O5 C74 106.7(11) . . ?
C72 C71 O5 107.7(9) . . ?
C71 C72 C73 107.8(9) . . ?
C72 C73 C74 106.8(11) . . ?
C73 C74 O5 106.3(11) . . ?
C78 O6 C75 107.2(9) . . ?
C76 C75 O6 107.4(8) . . ?
C77 C76 C75 108.2(8) . . ?
C76 C77 C78 107.5(10) . . ?
C77 C78 O6 107.6(11) . . ?
C82 O7 C79 107.6(10) . . ?
O7 C79 C80 107.9(10) . . ?
C81 C80 C79 107.7(9) . . ?
C80 C81 C82 108.0(8) . . ?
C81 C82 O7 107.9(9) . . ?
C83 O8 C83 107.9(8) . 6_657 ?
O8 C83 C84 108.0(7) . . ?
C83 C84 C84 107.7(7) . 6_657 ?
C85 O9 C88 108.1(8) . . ?
O9 C85 C86 107.8(9) . . ?
C85 C86 C87 107.7(11) . . ?
C88 C87 C86 107.5(12) . . ?
O9 C88 C87 107.8(10) . . ?

loop_
_geom_bond_atom_site_label_1
_geom_bond_atom_site_label_2
_geom_bond_distance
_geom_bond_site_symmetry_2
_geom_bond_publ_flag
Nd1 O1 2.528(15) . ?
Nd1 Se8 2.947(5) 8_547 ?
Nd1 Se2 2.973(5) . ?
Nd1 Se7 2.974(4) 8_547 ?
Nd1 Se3 2.978(4) . ?
Nd1 Se9 2.991(4) 8_547 ?
Nd1 Se1 3.044(5) . ?
Nd2 O2 2.406(14) . ?
Nd2 Se3 2.972(4) . ?
Nd2 Se5 2.974(5) . ?
Nd2 Se2 2.985(4) . ?
Nd2 Se6 2.996(4) . ?
Nd2 Se4 3.030(5) . ?
Nd2 Se1 3.070(5) . ?
Nd3 O4 2.437(13) . ?
Nd3 O3 2.455(15) . ?
Nd3 Se4 2.982(5) . ?
Nd3 Se9 3.032(4) . ?
Nd3 Se7 3.039(4) . ?
Nd3 Se6 3.115(4) . ?
Nd3 Se5 3.130(4) . ?
Nd3 Se8 3.150(5) . ?
Se1 C1 1.900(11) . ?
Se2 C7 1.896(11) . ?
Se3 C13 1.900(11) . ?
Se4 C19 1.887(11) . ?
Se5 C25 1.884(11) . ?
Se6 C31 1.912(11) . ?
Se7 C37 1.886(11) . ?
Se7 Nd1 2.974(4) 8_557 ?
Se8 C43 1.878(11) . ?
Se8 Nd1 2.947(5) 8_557 ?
Se9 C49 1.881(11) . ?
Se9 Nd1 2.990(4) 8_557 ?
C1 C6 1.389(11) . ?
C1 C2 1.395(11) . ?
C2 C3 1.390(11) . ?
C3 C4 1.388(11) . ?
C4 C5 1.390(11) . ?
C5 C6 1.393(11) . ?
C7 C8 1.391(11) . ?
C7 C12 1.394(11) . ?
C8 C9 1.391(11) . ?
C9 C10 1.388(11) . ?
C10 C11 1.385(11) . ?
C11 C12 1.388(11) . ?
C13 C18 1.394(11) . ?
C13 C14 1.395(11) . ?
C14 C15 1.396(11) . ?
C15 C16 1.382(11) . ?
C16 C17 1.390(11) . ?
C17 C18 1.389(11) . ?
C19 C24 1.391(11) . ?
C19 C20 1.400(11) . ?
C20 C21 1.389(11) . ?
C21 C22 1.383(11) . ?
C22 C23 1.391(11) . ?
C23 C24 1.389(11) . ?
C25 C30 1.384(11) . ?
C25 C26 1.386(11) . ?
C26 C27 1.396(11) . ?
C27 C28 1.388(11) . ?
C28 C29 1.396(12) . ?
C29 C30 1.398(11) . ?
C31 C32 1.392(11) . ?
C31 C36 1.395(11) . ?
C32 C33 1.385(11) . ?
C33 C34 1.393(11) . ?
C34 C35 1.384(11) . ?
C35 C36 1.392(11) . ?
C37 C42 1.387(11) . ?
C37 C38 1.397(11) . ?
C38 C39 1.389(11) . ?
C39 C40 1.389(11) . ?
C40 C41 1.387(11) . ?
C41 C42 1.388(11) . ?
C43 C44 1.383(12) . ?
C43 C48 1.398(12) . ?
C44 C45 1.395(12) . ?
C45 C46 1.394(11) . ?
C46 C47 1.400(12) . ?
C47 C48 1.403(12) . ?
C49 C54 1.374(11) . ?
C49 C50 1.397(11) . ?
C50 C51 1.390(11) . ?
C51 C52 1.391(11) . ?
C52 C53 1.391(11) . ?
C53 C54 1.399(11) . ?
O1 C55 1.464(12) . ?
O1 C58 1.465(12) . ?
C55 C56 1.476(13) . ?
C56 C57 1.471(13) . ?
C57 C58 1.479(13) . ?
O2 C62 1.448(12) . ?
O2 C59 1.465(12) . ?
C59 C60 1.463(12) . ?
C60 C61 1.471(13) . ?
C61 C62 1.467(12) . ?
O3 C63 1.468(12) . ?
O3 C66 1.469(12) . ?
C63 C64 1.478(13) . ?
C64 C65 1.467(13) . ?
C65 C66 1.469(12) . ?
O4 C70 1.453(12) . ?
O4 C67 1.474(12) . ?
C67 C68 1.466(13) . ?
C68 C69 1.477(13) . ?
C69 C70 1.464(12) . ?
O5 C71 1.464(13) . ?
O5 C74 1.469(14) . ?
C71 C72 1.457(13) . ?
C72 C73 1.464(13) . ?
C73 C74 1.468(14) . ?
O6 C78 1.463(13) . ?
O6 C75 1.4675 . ?
C75 C76 1.463(12) . ?
C76 C77 1.460(13) . ?
C77 C78 1.461(13) . ?
O7 C82 1.459(13) . ?
O7 C79 1.459(13) . ?
C79 C80 1.462(13) . ?
C80 C81 1.459(13) . ?
C81 C82 1.459(13) . ?
O8 C83 1.459(8) . ?
O8 C83 1.459(8) 6_657 ?
C83 C84 1.461(9) . ?
C84 C84 1.463(13) 6_657 ?
O9 C85 1.458(13) . ?
O9 C88 1.460(13) . ?
C85 C86 1.461(13) . ?
C86 C87 1.465(14) . ?
C87 C88 1.461(14) . ?

loop_
_geom_torsion_atom_site_label_1
_geom_torsion_atom_site_label_2
_geom_torsion_atom_site_label_3
_geom_torsion_atom_site_label_4
_geom_torsion
_geom_torsion_site_symmetry_1
_geom_torsion_site_symmetry_2
_geom_torsion_site_symmetry_3
_geom_torsion_site_symmetry_4
_geom_torsion_publ_flag
O1 Nd1 Se1 C1 -138.6(10) . . . . ?
Se8 Nd1 Se1 C1 -54.4(9) 8_547 . . . ?
Se2 Nd1 Se1 C1 134.1(9) . . . . ?
Se7 Nd1 Se1 C1 22.8(9) 8_547 . . . ?
Se3 Nd1 Se1 C1 59.2(9) . . . . ?
Se9 Nd1 Se1 C1 -136.8(9) 8_547 . . . ?
O1 Nd1 Se1 Nd2 112.3(5) . . . . ?
Se8 Nd1 Se1 Nd2 -163.54(10) 8_547 . . . ?
Se2 Nd1 Se1 Nd2 25.04(10) . . . . ?
Se7 Nd1 Se1 Nd2 -86.26(15) 8_547 . . . ?
Se3 Nd1 Se1 Nd2 -49.90(10) . . . . ?
Se9 Nd1 Se1 Nd2 114.1(2) 8_547 . . . ?
O2 Nd2 Se1 C1 -41.6(11) . . . . ?
Se3 Nd2 Se1 C1 -57.5(9) . . . . ?
Se5 Nd2 Se1 C1 62.7(9) . . . . ?
Se2 Nd2 Se1 C1 -132.6(9) . . . . ?
Se6 Nd2 Se1 C1 135.3(9) . . . . ?
Se4 Nd2 Se1 C1 120.3(9) . . . . ?
O2 Nd2 Se1 Nd1 66.1(7) . . . . ?
Se3 Nd2 Se1 Nd1 50.19(11) . . . . ?
Se5 Nd2 Se1 Nd1 170.34(10) . . . . ?
Se2 Nd2 Se1 Nd1 -24.96(10) . . . . ?
Se6 Nd2 Se1 Nd1 -117.02(12) . . . . ?
Se4 Nd2 Se1 Nd1 -132.03(19) . . . . ?
O1 Nd1 Se2 C7 30.0(10) . . . . ?
Se8 Nd1 Se2 C7 -34.1(10) 8_547 . . . ?
Se7 Nd1 Se2 C7 -117.6(8) 8_547 . . . ?
Se3 Nd1 Se2 C7 171.6(8) . . . . ?
Se9 Nd1 Se2 C7 -50.1(8) 8_547 . . . ?
Se1 Nd1 Se2 C7 106.0(8) . . . . ?
O1 Nd1 Se2 Nd2 -101.8(5) . . . . ?
Se8 Nd1 Se2 Nd2 -165.9(4) 8_547 . . . ?
Se7 Nd1 Se2 Nd2 110.58(13) 8_547 . . . ?
Se3 Nd1 Se2 Nd2 39.86(10) . . . . ?
Se9 Nd1 Se2 Nd2 178.15(9) 8_547 . . . ?
Se1 Nd1 Se2 Nd2 -25.78(10) . . . . ?
O2 Nd2 Se2 C7 125.4(12) . . . . ?
Se3 Nd2 Se2 C7 -163.2(11) . . . . ?
Se5 Nd2 Se2 C7 -9.8(12) . . . . ?
Se6 Nd2 Se2 C7 -16.0(11) . . . . ?
Se4 Nd2 Se2 C7 51.9(11) . . . . ?
Se1 Nd2 Se2 C7 -97.6(11) . . . . ?
O2 Nd2 Se2 Nd1 -111.5(5) . . . . ?
Se3 Nd2 Se2 Nd1 -39.99(9) . . . . ?
Se5 Nd2 Se2 Nd1 113.4(4) . . . . ?
Se6 Nd2 Se2 Nd1 107.16(11) . . . . ?
Se4 Nd2 Se2 Nd1 175.05(9) . . . . ?
Se1 Nd2 Se2 Nd1 25.57(10) . . . . ?
O2 Nd2 Se3 C13 19.6(10) . . . . ?
Se5 Nd2 Se3 C13 107.7(9) . . . . ?
Se2 Nd2 Se3 C13 -80.0(9) . . . . ?
Se6 Nd2 Se3 C13 -149.4(9) . . . . ?
Se4 Nd2 Se3 C13 10.5(9) . . . . ?
Se1 Nd2 Se3 C13 -171.6(9) . . . . ?
O2 Nd2 Se3 Nd1 139.5(5) . . . . ?
Se5 Nd2 Se3 Nd1 -132.35(11) . . . . ?
Se2 Nd2 Se3 Nd1 39.90(9) . . . . ?
Se6 Nd2 Se3 Nd1 -29.5(2) . . . . ?
Se4 Nd2 Se3 Nd1 130.39(18) . . . . ?
Se1 Nd2 Se3 Nd1 -51.66(11) . . . . ?
O1 Nd1 Se3 C13 144.1(12) . . . . ?
Se8 Nd1 Se3 C13 -95.8(9) 8_547 . . . ?
Se2 Nd1 Se3 C13 77.9(9) . . . . ?
Se7 Nd1 Se3 C13 -35.2(9) 8_547 . . . ?
Se9 Nd1 Se3 C13 -0.4(10) 8_547 . . . ?
Se1 Nd1 Se3 C13 170.1(9) . . . . ?
O1 Nd1 Se3 Nd2 26.2(7) . . . . ?
Se8 Nd1 Se3 Nd2 146.25(11) 8_547 . . . ?
Se2 Nd1 Se3 Nd2 -40.07(10) . . . . ?
Se7 Nd1 Se3 Nd2 -153.19(11) 8_547 . . . ?
Se9 Nd1 Se3 Nd2 -118.37(16) 8_547 . . . ?
Se1 Nd1 Se3 Nd2 52.14(11) . . . . ?
O4 Nd3 Se4 C19 -118.7(10) . . . . ?
O3 Nd3 Se4 C19 -11.0(9) . . . . ?
Se9 Nd3 Se4 C19 131.6(8) . . . . ?
Se7 Nd3 Se4 C19 51.5(8) . . . . ?
Se6 Nd3 Se4 C19 -86.8(8) . . . . ?
Se5 Nd3 Se4 C19 -163.1(8) . . . . ?
Se8 Nd3 Se4 C19 68.1(8) . . . . ?
O4 Nd3 Se4 Nd2 7.5(7) . . . . ?
O3 Nd3 Se4 Nd2 115.2(4) . . . . ?
Se9 Nd3 Se4 Nd2 -102.24(12) . . . . ?
Se7 Nd3 Se4 Nd2 177.70(14) . . . . ?
Se6 Nd3 Se4 Nd2 39.34(11) . . . . ?
Se5 Nd3 Se4 Nd2 -36.92(10) . . . . ?
Se8 Nd3 Se4 Nd2 -165.70(11) . . . . ?
O2 Nd2 Se4 C19 -92.4(10) . . . . ?
Se3 Nd2 Se4 C19 -83.2(9) . . . . ?
Se5 Nd2 Se4 C19 164.0(9) . . . . ?
Se2 Nd2 Se4 C19 -1.7(9) . . . . ?
Se6 Nd2 Se4 C19 84.4(9) . . . . ?
Se1 Nd2 Se4 C19 100.4(9) . . . . ?
O2 Nd2 Se4 Nd3 142.4(5) . . . . ?
Se3 Nd2 Se4 Nd3 151.53(16) . . . . ?
Se5 Nd2 Se4 Nd3 38.77(11) . . . . ?
Se2 Nd2 Se4 Nd3 -126.96(12) . . . . ?
Se6 Nd2 Se4 Nd3 -40.90(10) . . . . ?
Se1 Nd2 Se4 Nd3 -24.9(2) . . . . ?
O2 Nd2 Se5 C25 15.0(10) . . . . ?
Se3 Nd2 Se5 C25 -59.6(9) . . . . ?
Se2 Nd2 Se5 C25 149.9(10) . . . . ?
Se6 Nd2 Se5 C25 156.5(9) . . . . ?
Se4 Nd2 Se5 C25 84.2(9) . . . . ?
Se1 Nd2 Se5 C25 -123.5(9) . . . . ?
O2 Nd2 Se5 Nd3 -105.6(5) . . . . ?
Se3 Nd2 Se5 Nd3 179.76(9) . . . . ?
Se2 Nd2 Se5 Nd3 29.3(4) . . . . ?
Se6 Nd2 Se5 Nd3 35.86(10) . . . . ?
Se4 Nd2 Se5 Nd3 -36.41(9) . . . . ?
Se1 Nd2 Se5 Nd3 115.90(11) . . . . ?
O4 Nd3 Se5 C25 128.0(11) . . . . ?
O3 Nd3 Se5 C25 -135.5(12) . . . . ?
Se4 Nd3 Se5 C25 -81.1(10) . . . . ?
Se9 Nd3 Se5 C25 39.4(10) . . . . ?
Se7 Nd3 Se5 C25 70.3(10) . . . . ?
Se6 Nd3 Se5 C25 -153.7(10) . . . . ?
Se8 Nd3 Se5 C25 -18.5(10) . . . . ?
O4 Nd3 Se5 Nd2 -113.4(4) . . . . ?
O3 Nd3 Se5 Nd2 -16.9(7) . . . . ?
Se4 Nd3 Se5 Nd2 37.51(11) . . . . ?
Se9 Nd3 Se5 Nd2 158.01(11) . . . . ?
Se7 Nd3 Se5 Nd2 -171.10(11) . . . . ?
Se6 Nd3 Se5 Nd2 -35.15(9) . . . . ?
Se8 Nd3 Se5 Nd2 100.06(13) . . . . ?
O2 Nd2 Se6 C31 175.0(13) . . . . ?
Se3 Nd2 Se6 C31 -21.9(10) . . . . ?
Se5 Nd2 Se6 C31 95.4(10) . . . . ?
Se2 Nd2 Se6 C31 -86.3(10) . . . . ?
Se4 Nd2 Se6 C31 170.0(10) . . . . ?
Se1 Nd2 Se6 C31 -1.7(10) . . . . ?
O2 Nd2 Se6 Nd3 43.5(8) . . . . ?
Se3 Nd2 Se6 Nd3 -153.42(16) . . . . ?
Se5 Nd2 Se6 Nd3 -36.05(10) . . . . ?
Se2 Nd2 Se6 Nd3 142.24(11) . . . . ?
Se4 Nd2 Se6 Nd3 38.56(11) . . . . ?
Se1 Nd2 Se6 Nd3 -133.14(13) . . . . ?
O4 Nd3 Se6 C31 -15.9(10) . . . . ?
O3 Nd3 Se6 C31 91.0(10) . . . . ?
Se4 Nd3 Se6 C31 -174.1(9) . . . . ?
Se9 Nd3 Se6 C31 -77.1(9) . . . . ?
Se7 Nd3 Se6 C31 38.4(9) . . . . ?
Se5 Nd3 Se6 C31 -99.7(9) . . . . ?
Se8 Nd3 Se6 C31 147.0(9) . . . . ?
O4 Nd3 Se6 Nd2 118.6(5) . . . . ?
O3 Nd3 Se6 Nd2 -134.5(4) . . . . ?
Se4 Nd3 Se6 Nd2 -39.62(10) . . . . ?
Se9 Nd3 Se6 Nd2 57.38(19) . . . . ?
Se7 Nd3 Se6 Nd2 172.93(12) . . . . ?
Se5 Nd3 Se6 Nd2 34.84(9) . . . . ?
Se8 Nd3 Se6 Nd2 -78.52(18) . . . . ?
O4 Nd3 Se7 C37 101.1(9) . . . . ?
O3 Nd3 Se7 C37 -5.5(9) . . . . ?
Se4 Nd3 Se7 C37 -72.0(8) . . . . ?
Se9 Nd3 Se7 C37 -167.4(8) . . . . ?
Se6 Nd3 Se7 C37 47.4(8) . . . . ?
Se5 Nd3 Se7 C37 159.4(8) . . . . ?
Se8 Nd3 Se7 C37 -89.7(8) . . . . ?
O4 Nd3 Se7 Nd1 -131.6(5) . . . 8_557 ?
O3 Nd3 Se7 Nd1 121.7(4) . . . 8_557 ?
Se4 Nd3 Se7 Nd1 55.3(2) . . . 8_557 ?
Se9 Nd3 Se7 Nd1 -40.11(10) . . . 8_557 ?
Se6 Nd3 Se7 Nd1 174.71(12) . . . 8_557 ?
Se5 Nd3 Se7 Nd1 -73.28(16) . . . 8_557 ?
Se8 Nd3 Se7 Nd1 37.56(11) . . . 8_557 ?
O4 Nd3 Se8 C43 -147.5(14) . . . . ?
O3 Nd3 Se8 C43 116.1(13) . . . . ?
Se4 Nd3 Se8 C43 24.7(13) . . . . ?
Se9 Nd3 Se8 C43 -93.8(13) . . . . ?
Se7 Nd3 Se8 C43 -165.4(13) . . . . ?
Se6 Nd3 Se8 C43 60.9(13) . . . . ?
Se5 Nd3 Se8 C43 -32.5(13) . . . . ?
O4 Nd3 Se8 Nd1 -19.9(7) . . . 8_557 ?
O3 Nd3 Se8 Nd1 -116.3(4) . . . 8_557 ?
Se4 Nd3 Se8 Nd1 152.38(12) . . . 8_557 ?
Se9 Nd3 Se8 Nd1 33.83(10) . . . 8_557 ?
Se7 Nd3 Se8 Nd1 -37.77(10) . . . 8_557 ?
Se6 Nd3 Se8 Nd1 -171.50(12) . . . 8_557 ?
Se5 Nd3 Se8 Nd1 95.17(13) . . . 8_557 ?
O4 Nd3 Se9 C49 -4.6(9) . . . . ?
O3 Nd3 Se9 C49 -109.1(10) . . . . ?
Se4 Nd3 Se9 C49 135.3(8) . . . . ?
Se7 Nd3 Se9 C49 -82.5(8) . . . . ?
Se6 Nd3 Se9 C49 53.6(9) . . . . ?
Se5 Nd3 Se9 C49 75.2(9) . . . . ?
Se8 Nd3 Se9 C49 -155.7(8) . . . . ?
O4 Nd3 Se9 Nd1 117.7(4) . . . 8_557 ?
O3 Nd3 Se9 Nd1 13.2(6) . . . 8_557 ?
Se4 Nd3 Se9 Nd1 -102.34(13) . . . 8_557 ?
Se7 Nd3 Se9 Nd1 39.82(9) . . . 8_557 ?
Se6 Nd3 Se9 Nd1 175.88(13) . . . 8_557 ?
Se5 Nd3 Se9 Nd1 -162.47(10) . . . 8_557 ?
Se8 Nd3 Se9 Nd1 -33.41(10) . . . 8_557 ?
Nd1 Se1 C1 C6 -145(2) . . . . ?
Nd2 Se1 C1 C6 -52(3) . . . . ?
Nd1 Se1 C1 C2 36(3) . . . . ?
Nd2 Se1 C1 C2 130(2) . . . . ?
C6 C1 C2 C3 -1(5) . . . . ?
Se1 C1 C2 C3 177(2) . . . . ?
C1 C2 C3 C4 0(5) . . . . ?
C2 C3 C4 C5 -2(5) . . . . ?
C3 C4 C5 C6 5(5) . . . . ?
C2 C1 C6 C5 4(5) . . . . ?
Se1 C1 C6 C5 -174(2) . . . . ?
C4 C5 C6 C1 -6(5) . . . . ?
Nd1 Se2 C7 C8 96(3) . . . . ?
Nd2 Se2 C7 C8 -153(2) . . . . ?
Nd1 Se2 C7 C12 -86(2) . . . . ?
Nd2 Se2 C7 C12 26(3) . . . . ?
C12 C7 C8 C9 1(5) . . . . ?
Se2 C7 C8 C9 179(2) . . . . ?
C7 C8 C9 C10 -3(5) . . . . ?
C8 C9 C10 C11 5(5) . . . . ?
C9 C10 C11 C12 -3(5) . . . . ?
C10 C11 C12 C7 1(5) . . . . ?
C8 C7 C12 C11 1(5) . . . . ?
Se2 C7 C12 C11 -178(2) . . . . ?
Nd2 Se3 C13 C18 -115(2) . . . . ?
Nd1 Se3 C13 C18 141(2) . . . . ?
Nd2 Se3 C13 C14 70(3) . . . . ?
Nd1 Se3 C13 C14 -34(3) . . . . ?
C18 C13 C14 C15 0(5) . . . . ?
Se3 C13 C14 C15 175(2) . . . . ?
C13 C14 C15 C16 4(5) . . . . ?
C14 C15 C16 C17 -6(5) . . . . ?
C15 C16 C17 C18 5(5) . . . . ?
C16 C17 C18 C13 -1(5) . . . . ?
C14 C13 C18 C17 -1(5) . . . . ?
Se3 C13 C18 C17 -177(2) . . . . ?
Nd3 Se4 C19 C24 -100(2) . . . . ?
Nd2 Se4 C19 C24 144(2) . . . . ?
Nd3 Se4 C19 C20 79(2) . . . . ?
Nd2 Se4 C19 C20 -37(3) . . . . ?
C24 C19 C20 C21 0(4) . . . . ?
Se4 C19 C20 C21 -180(2) . . . . ?
C19 C20 C21 C22 2(5) . . . . ?
C20 C21 C22 C23 -2(5) . . . . ?
C21 C22 C23 C24 2(5) . . . . ?
C22 C23 C24 C19 0(4) . . . . ?
C20 C19 C24 C23 0(4) . . . . ?
Se4 C19 C24 C23 179(2) . . . . ?
Nd2 Se5 C25 C30 92(3) . . . . ?
Nd3 Se5 C25 C30 -158(2) . . . . ?
Nd2 Se5 C25 C26 -80(3) . . . . ?
Nd3 Se5 C25 C26 29(3) . . . . ?
C30 C25 C26 C27 7(5) . . . . ?
Se5 C25 C26 C27 179(2) . . . . ?
C25 C26 C27 C28 -3(5) . . . . ?
C26 C27 C28 C29 -7(6) . . . . ?
C27 C28 C29 C30 12(6) . . . . ?
C26 C25 C30 C29 -1(5) . . . . ?
Se5 C25 C30 C29 -174(3) . . . . ?
C28 C29 C30 C25 -8(6) . . . . ?
Nd2 Se6 C31 C32 133(2) . . . . ?
Nd3 Se6 C31 C32 -105(2) . . . . ?
Nd2 Se6 C31 C36 -39(3) . . . . ?
Nd3 Se6 C31 C36 83(3) . . . . ?
C36 C31 C32 C33 -10(5) . . . . ?
Se6 C31 C32 C33 178(2) . . . . ?
C31 C32 C33 C34 6(5) . . . . ?
C32 C33 C34 C35 -2(5) . . . . ?
C33 C34 C35 C36 2(5) . . . . ?
C34 C35 C36 C31 -6(5) . . . . ?
C32 C31 C36 C35 10(5) . . . . ?
Se6 C31 C36 C35 -178(2) . . . . ?
Nd1 Se7 C37 C42 146.8(19) 8_557 . . . ?
Nd3 Se7 C37 C42 -96(2) . . . . ?
Nd1 Se7 C37 C38 -32(3) 8_557 . . . ?
Nd3 Se7 C37 C38 85(2) . . . . ?
C42 C37 C38 C39 3(4) . . . . ?
Se7 C37 C38 C39 -178(2) . . . . ?
C37 C38 C39 C40 -1(4) . . . . ?
C38 C39 C40 C41 1(5) . . . . ?
C39 C40 C41 C42 -3(5) . . . . ?
C38 C37 C42 C41 -5(4) . . . . ?
Se7 C37 C42 C41 176(2) . . . . ?
C40 C41 C42 C37 5(5) . . . . ?
Nd1 Se8 C43 C44 -91(3) 8_557 . . . ?
Nd3 Se8 C43 C44 28(3) . . . . ?
Nd1 Se8 C43 C48 110(3) 8_557 . . . ?
Nd3 Se8 C43 C48 -131(2) . . . . ?
C48 C43 C44 C45 -22(5) . . . . ?
Se8 C43 C44 C45 180(3) . . . . ?
C43 C44 C45 C46 14(5) . . . . ?
C44 C45 C46 C47 4(6) . . . . ?
C45 C46 C47 C48 -14(6) . . . . ?
C44 C43 C48 C47 12(5) . . . . ?
Se8 C43 C48 C47 172(3) . . . . ?
C46 C47 C48 C43 6(6) . . . . ?
Nd1 Se9 C49 C54 140(2) 8_557 . . . ?
Nd3 Se9 C49 C54 -107(2) . . . . ?
Nd1 Se9 C49 C50 -34(3) 8_557 . . . ?
Nd3 Se9 C49 C50 79(2) . . . . ?
C54 C49 C50 C51 2(4) . . . . ?
Se9 C49 C50 C51 176(2) . . . . ?
C49 C50 C51 C52 -1(5) . . . . ?
C50 C51 C52 C53 -3(5) . . . . ?
C51 C52 C53 C54 5(5) . . . . ?
C50 C49 C54 C53 0(5) . . . . ?
Se9 C49 C54 C53 -174(2) . . . . ?
C52 C53 C54 C49 -4(5) . . . . ?
Se8 Nd1 O1 C55 -72(2) 8_547 . . . ?
Se2 Nd1 O1 C55 120(2) . . . . ?
Se7 Nd1 O1 C55 -123(2) 8_547 . . . ?
Se3 Nd1 O1 C55 58(2) . . . . ?
Se9 Nd1 O1 C55 -145(2) 8_547 . . . ?
Se1 Nd1 O1 C55 34(2) . . . . ?
Se8 Nd1 O1 C58 89(2) 8_547 . . . ?
Se2 Nd1 O1 C58 -79(2) . . . . ?
Se7 Nd1 O1 C58 37(3) 8_547 . . . ?
Se3 Nd1 O1 C58 -141.4(19) . . . . ?
Se9 Nd1 O1 C58 15(2) 8_547 . . . ?
Se1 Nd1 O1 C58 -166(2) . . . . ?
C58 O1 C55 C56 -3(4) . . . . ?
Nd1 O1 C55 C56 160(2) . . . . ?
O1 C55 C56 C57 20(4) . . . . ?
C55 C56 C57 C58 -30(3) . . . . ?
C55 O1 C58 C57 -16(3) . . . . ?
Nd1 O1 C58 C57 -179.4(19) . . . . ?
C56 C57 C58 O1 28(3) . . . . ?
Se3 Nd2 O2 C62 78(2) . . . . ?
Se5 Nd2 O2 C62 -41(2) . . . . ?
Se2 Nd2 O2 C62 150(2) . . . . ?
Se6 Nd2 O2 C62 -112(2) . . . . ?
Se4 Nd2 O2 C62 -108(2) . . . . ?
Se1 Nd2 O2 C62 63(2) . . . . ?
Se3 Nd2 O2 C59 -113.7(19) . . . . ?
Se5 Nd2 O2 C59 127.8(18) . . . . ?
Se2 Nd2 O2 C59 -41.4(19) . . . . ?
Se6 Nd2 O2 C59 56(2) . . . . ?
Se4 Nd2 O2 C59 61.0(18) . . . . ?
Se1 Nd2 O2 C59 -128.7(17) . . . . ?
C62 O2 C59 C60 11(3) . . . . ?
Nd2 O2 C59 C60 -159.5(19) . . . . ?
O2 C59 C60 C61 -19(4) . . . . ?
C59 C60 C61 C62 20(4) . . . . ?
C59 O2 C62 C61 1(3) . . . . ?
Nd2 O2 C62 C61 170.8(18) . . . . ?
C60 C61 C62 O2 -13(4) . . . . ?
O4 Nd3 O3 C63 19.3(18) . . . . ?
Se4 Nd3 O3 C63 -119.0(17) . . . . ?
Se9 Nd3 O3 C63 117.6(16) . . . . ?
Se7 Nd3 O3 C63 92.6(17) . . . . ?
Se6 Nd3 O3 C63 -52.2(16) . . . . ?
Se5 Nd3 O3 C63 -69.7(19) . . . . ?
Se8 Nd3 O3 C63 161.8(17) . . . . ?
O4 Nd3 O3 C66 -169(2) . . . . ?
Se4 Nd3 O3 C66 53(2) . . . . ?
Se9 Nd3 O3 C66 -71(2) . . . . ?
Se7 Nd3 O3 C66 -96(2) . . . . ?
Se6 Nd3 O3 C66 119(2) . . . . ?
Se5 Nd3 O3 C66 102(2) . . . . ?
Se8 Nd3 O3 C66 -26.6(19) . . . . ?
C66 O3 C63 C64 -25(3) . . . . ?
Nd3 O3 C63 C64 148.4(17) . . . . ?
O3 C63 C64 C65 27(3) . . . . ?
C63 C64 C65 C66 -19(4) . . . . ?
C64 C65 C66 O3 4(4) . . . . ?
C63 O3 C66 C65 13(3) . . . . ?
Nd3 O3 C66 C65 -159.1(18) . . . . ?
O3 Nd3 O4 C70 -169.0(19) . . . . ?
Se4 Nd3 O4 C70 -66(2) . . . . ?
Se9 Nd3 O4 C70 52.9(19) . . . . ?
Se7 Nd3 O4 C70 119(2) . . . . ?
Se6 Nd3 O4 C70 -96.6(19) . . . . ?
Se5 Nd3 O4 C70 -24.9(19) . . . . ?
Se8 Nd3 O4 C70 102.4(19) . . . . ?
O3 Nd3 O4 C67 18.5(18) . . . . ?
Se4 Nd3 O4 C67 121.1(16) . . . . ?
Se9 Nd3 O4 C67 -119.6(17) . . . . ?
Se7 Nd3 O4 C67 -53.1(16) . . . . ?
Se6 Nd3 O4 C67 91.0(17) . . . . ?
Se5 Nd3 O4 C67 162.7(17) . . . . ?
Se8 Nd3 O4 C67 -70.0(19) . . . . ?
C70 O4 C67 C68 -20(3) . . . . ?
Nd3 O4 C67 C68 153.7(16) . . . . ?
O4 C67 C68 C69 27(3) . . . . ?
C67 C68 C69 C70 -23(3) . . . . ?
C67 O4 C70 C69 6(3) . . . . ?
Nd3 O4 C70 C69 -167.4(17) . . . . ?
C68 C69 C70 O4 11(3) . . . . ?
C74 O5 C71 C72 14(7) . . . . ?
O5 C71 C72 C73 -1(8) . . . . ?
C71 C72 C73 C74 -12(8) . . . . ?
C72 C73 C74 O5 21(6) . . . . ?
C71 O5 C74 C73 -21(5) . . . . ?
C78 O6 C75 C76 -12(5) . . . . ?
O6 C75 C76 C77 5(8) . . . . ?
C75 C76 C77 C78 4(10) . . . . ?
C76 C77 C78 O6 -12(10) . . . . ?
C75 O6 C78 C77 15(7) . . . . ?
C82 O7 C79 C80 9(10) . . . . ?
O7 C79 C80 C81 -7(11) . . . . ?
C79 C80 C81 C82 1(11) . . . . ?
C80 C81 C82 O7 4(11) . . . . ?
C79 O7 C82 C81 -9(10) . . . . ?
C83 O8 C83 C84 -3(4) 6_657 . . . ?
O8 C83 C84 C84 7(10) . . . 6_657 ?
C88 O9 C85 C86 1(13) . . . . ?
O9 C85 C86 C87 -7(13) . . . . ?
C85 C86 C87 C88 10(12) . . . . ?
C85 O9 C88 C87 5(13) . . . . ?
C86 C87 C88 O9 -9(12) . . . . ?
